data_1563241
loop_
_publ_author_name
'Yin, Xia'
'Fan, Jun'
'Wang, Zhi Hong'
'Zheng, Sheng Run'
'Tan, Jing Bo'
'Zhang, Wei Guang'

_publ_section_title
;
 Luminescent lanthanide complexes with 4-acetamidobenzoate: Synthesis,
 supramolecular assembly via hydrogen bonds, crystal structures and
 photoluminescence
;
_journal_issue 7
_journal_name_full 'Journal of Solid State Chemistry'
_journal_page_first 1850
_journal_page_last 1857
_journal_paper_doi 10.1016/j.jssc.2011.05.018
_journal_volume 184
_journal_year 2011
_chemical_formula_moiety 'C56 H48 Eu2 N10 O18, 4(H2 O)'
_chemical_formula_sum 'C56 H56 Eu2 N10 O22'
_chemical_formula_weight 1525.03
_space_group_IT_number 2
_space_group_name_Hall '-P 1'
_space_group_name_H-M_alt 'P -1'
_symmetry_cell_setting triclinic
_symmetry_space_group_name_Hall '-P 1'
_symmetry_space_group_name_H-M 'P -1'
_atom_sites_solution_hydrogens geom
_atom_sites_solution_primary direct
_atom_sites_solution_secondary difmap
_audit_creation_method SHELXL-97
_cell_angle_alpha 73.938(2)
_cell_angle_beta 75.952(3)
_cell_angle_gamma 77.711(3)
_cell_formula_units_Z 1
_cell_length_a 10.176(2)
_cell_length_b 11.090(2)
_cell_length_c 14.294(3)
_cell_measurement_reflns_used 6504
_cell_measurement_temperature 298(2)
_cell_measurement_theta_max 27.45
_cell_measurement_theta_min 2.09
_cell_volume 1485.3(5)
_computing_cell_refinement 'SAINT (Bruker, 2004)'
_computing_data_collection 'APEX-II (Bruker, 2004)'
_computing_data_reduction SAINT
_computing_molecular_graphics 'SHELXTL-XP (Bruker, 2004)'
_computing_publication_material SHELXTL
_computing_structure_refinement 'SHELXL-97 (Sheldrick, 1997)'
_computing_structure_solution 'SHELXS-97 (Sheldrick, 1990)'
_diffrn_ambient_temperature 298(2)
_diffrn_measured_fraction_theta_full 0.983
_diffrn_measured_fraction_theta_max 0.983
_diffrn_measurement_device_type 'Bruker Smart Apex II CCD area detector'
_diffrn_measurement_method '\f and \w scan'
_diffrn_radiation_monochromator graphite
_diffrn_radiation_source 'fine-focus sealed tube'
_diffrn_radiation_type MoK\a
_diffrn_radiation_wavelength 0.71073
_diffrn_reflns_av_R_equivalents 0.0244
_diffrn_reflns_av_sigmaI/netI 0.0558
_diffrn_reflns_limit_h_max 11
_diffrn_reflns_limit_h_min -12
_diffrn_reflns_limit_k_max 13
_diffrn_reflns_limit_k_min -13
_diffrn_reflns_limit_l_max 17
_diffrn_reflns_limit_l_min -16
_diffrn_reflns_number 7720
_diffrn_reflns_theta_full 25.25
_diffrn_reflns_theta_max 25.25
_diffrn_reflns_theta_min 2.09
_exptl_absorpt_coefficient_mu 2.181
_exptl_absorpt_correction_T_max 0.7500
_exptl_absorpt_correction_T_min 0.6117
_exptl_absorpt_correction_type multi-scan
_exptl_absorpt_process_details SADABS
_exptl_crystal_colour colorless
_exptl_crystal_density_diffrn 1.705
_exptl_crystal_density_method 'not measured'
_exptl_crystal_description block
_exptl_crystal_F_000 764
_exptl_crystal_size_max 0.25
_exptl_crystal_size_mid 0.18
_exptl_crystal_size_min 0.14
_refine_diff_density_max 2.990
_refine_diff_density_min -1.192
_refine_diff_density_rms 0.153
_refine_ls_extinction_method none
_refine_ls_goodness_of_fit_ref 0.989
_refine_ls_hydrogen_treatment constr
_refine_ls_matrix_type full
_refine_ls_number_parameters 408
_refine_ls_number_reflns 5292
_refine_ls_number_restraints 0
_refine_ls_restrained_S_all 0.989
_refine_ls_R_factor_all 0.0540
_refine_ls_R_factor_gt 0.0448
_refine_ls_shift/su_max 0.001
_refine_ls_shift/su_mean 0.000
_refine_ls_structure_factor_coef Fsqd
_refine_ls_weighting_details 'calc w=1/[\s^2^(Fo^2^)+(0.0802P)^2^+0.0000P] where P=(Fo^2^+2Fc^2^)/3'
_refine_ls_weighting_scheme calc
_refine_ls_wR_factor_gt 0.1113
_refine_ls_wR_factor_ref 0.1176
_reflns_number_gt 4535
_reflns_number_total 5292
_reflns_threshold_expression >2sigma(I)
_cod_data_source_file JSSC-2011-184-1850.cif
_cod_data_source_block a1
_cod_database_code 1563241

loop_
_symmetry_equiv_pos_as_xyz
'x, y, z'
'-x, -y, -z'

loop_
_atom_site_label
_atom_site_type_symbol
_atom_site_fract_x
_atom_site_fract_y
_atom_site_fract_z
_atom_site_U_iso_or_equiv
_atom_site_adp_type
_atom_site_occupancy
_atom_site_symmetry_multiplicity
_atom_site_calc_flag
_atom_site_refinement_flags
_atom_site_disorder_assembly
_atom_site_disorder_group
C1 C 0.1901(6) 0.6380(6) -0.1430(4) 0.0286(13) Uani 1 1 d . . .
C2 C 0.2899(6) 0.7140(5) -0.2167(4) 0.0279(13) Uani 1 1 d . . .
C3 C 0.2570(7) 0.8449(6) -0.2475(5) 0.0369(15) Uani 1 1 d . . .
H3 H 0.1681 0.8833 -0.2264 0.044 Uiso 1 1 calc R . .
C4 C 0.3511(7) 0.9207(6) -0.3084(5) 0.0395(16) Uani 1 1 d . . .
H4 H 0.3253 1.0082 -0.3276 0.047 Uiso 1 1 calc R . .
C5 C 0.4827(6) 0.8657(6) -0.3400(5) 0.0341(14) Uani 1 1 d . . .
C6 C 0.5136(7) 0.7341(7) -0.3166(6) 0.0497(19) Uani 1 1 d . . .
H6 H 0.5994 0.6956 -0.3440 0.060 Uiso 1 1 calc R . .
C7 C 0.4222(7) 0.6599(6) -0.2548(6) 0.0467(18) Uani 1 1 d . . .
H7 H 0.4480 0.5722 -0.2377 0.056 Uiso 1 1 calc R . .
C8 C 0.5907(8) 1.0599(7) -0.4179(5) 0.0459(17) Uani 1 1 d . . .
C9 C 0.7262(9) 1.0983(8) -0.4722(6) 0.064(2) Uani 1 1 d . . .
H9A H 0.7128 1.1696 -0.5271 0.096 Uiso 1 1 calc R . .
H9B H 0.7841 1.0285 -0.4966 0.096 Uiso 1 1 calc R . .
H9C H 0.7688 1.1213 -0.4280 0.096 Uiso 1 1 calc R . .
C10 C 0.1025(6) 0.4905(6) 0.1551(4) 0.0265(13) Uani 1 1 d . . .
C11 C 0.0830(6) 0.5423(5) 0.2443(4) 0.0267(12) Uani 1 1 d . . .
C17 C -0.0538(7) 0.7458(7) 0.5467(5) 0.0419(16) Uani 1 1 d . . .
C18 C -0.0262(9) 0.7760(8) 0.6350(5) 0.055(2) Uani 1 1 d . . .
H18A H -0.0203 0.8647 0.6206 0.082 Uiso 1 1 calc R . .
H18B H 0.0588 0.7266 0.6506 0.082 Uiso 1 1 calc R . .
H18C H -0.0994 0.7561 0.6907 0.082 Uiso 1 1 calc R . .
C19 C 0.4888(6) 0.3561(7) -0.0376(5) 0.0402(16) Uani 1 1 d . . .
H19 H 0.4545 0.4360 -0.0726 0.048 Uiso 1 1 calc R . .
C20 C 0.6258(7) 0.3285(7) -0.0371(6) 0.0469(18) Uani 1 1 d . . .
H20 H 0.6828 0.3889 -0.0700 0.056 Uiso 1 1 calc R . .
C21 C 0.6777(7) 0.2114(7) 0.0122(6) 0.0476(18) Uani 1 1 d . . .
H21 H 0.7712 0.1894 0.0119 0.057 Uiso 1 1 calc R . .
C22 C 0.5912(6) 0.1275(7) 0.0617(5) 0.0431(17) Uani 1 1 d . . .
H22 H 0.6246 0.0472 0.0967 0.052 Uiso 1 1 calc R . .
C23 C 0.4505(6) 0.1620(6) 0.0601(4) 0.0291(13) Uani 1 1 d . . .
C24 C 0.3513(6) 0.0725(5) 0.1143(4) 0.0289(13) Uani 1 1 d . . .
C25 C 0.3915(7) -0.0485(6) 0.1698(5) 0.0444(17) Uani 1 1 d . . .
H25 H 0.4824 -0.0762 0.1765 0.053 Uiso 1 1 calc R . .
C26 C 0.2948(8) -0.1259(7) 0.2142(6) 0.051(2) Uani 1 1 d . . .
H26 H 0.3198 -0.2068 0.2523 0.062 Uiso 1 1 calc R . .
C27 C 0.1616(8) -0.0859(7) 0.2034(5) 0.0475(18) Uani 1 1 d . . .
H27 H 0.0952 -0.1381 0.2333 0.057 Uiso 1 1 calc R . .
C28 C 0.1290(7) 0.0350(6) 0.1463(5) 0.0388(16) Uani 1 1 d . . .
H28 H 0.0390 0.0622 0.1372 0.047 Uiso 1 1 calc R . .
Eu1 Eu 0.13862(3) 0.34427(3) 0.00645(2) 0.02344(12) Uani 1 1 d . . .
N1 N 0.5882(6) 0.9346(5) -0.3989(4) 0.0412(13) Uani 1 1 d . . .
H1 H 0.6601 0.8906 -0.4260 0.049 Uiso 1 1 calc R . .
N2 N 0.0475(6) 0.6719(5) 0.4993(4) 0.0364(12) Uani 1 1 d . . .
H2 H 0.1192 0.6451 0.5255 0.044 Uiso 1 1 calc R . .
N3 N 0.4017(5) 0.2746(4) 0.0094(4) 0.0290(11) Uani 1 1 d . . .
N4 N 0.2203(5) 0.1154(4) 0.1032(4) 0.0293(11) Uani 1 1 d . . .
N5 N 0.1502(6) 0.1657(5) -0.1162(4) 0.0379(13) Uani 1 1 d . . .
O1 O 0.2312(4) 0.5218(4) -0.1068(3) 0.0359(10) Uani 1 1 d . . .
O2 O 0.0685(4) 0.6946(4) -0.1193(3) 0.0315(9) Uani 1 1 d . . .
O3 O 0.4929(6) 1.1354(5) -0.3927(5) 0.0691(17) Uani 1 1 d . . .
O4 O 0.1936(4) 0.3976(4) 0.1445(3) 0.0368(10) Uani 1 1 d . . .
O5 O 0.0267(4) 0.5384(4) 0.0911(3) 0.0320(9) Uani 1 1 d . . .
O6 O -0.1622(6) 0.7895(6) 0.5184(4) 0.0650(16) Uani 1 1 d . . .
O7 O 0.0460(4) 0.1853(4) -0.0505(3) 0.0380(10) Uani 1 1 d . . .
O8 O 0.2470(4) 0.2276(4) -0.1255(3) 0.0395(11) Uani 1 1 d . . .
O9 O 0.1596(6) 0.0926(5) -0.1669(4) 0.0667(16) Uani 1 1 d . . .
C12 C -0.0415(6) 0.6045(6) 0.2843(4) 0.0317(14) Uani 1 1 d . . .
H12 H -0.1163 0.6166 0.2543 0.038 Uiso 1 1 calc R . .
C13 C -0.0574(6) 0.6492(6) 0.3683(5) 0.0351(14) Uani 1 1 d . . .
H13 H -0.1422 0.6906 0.3944 0.042 Uiso 1 1 calc R . .
C14 C 0.0533(6) 0.6322(6) 0.4132(4) 0.0299(13) Uani 1 1 d . . .
C15 C 0.1783(7) 0.5713(6) 0.3727(5) 0.0369(15) Uani 1 1 d . . .
H15 H 0.2536 0.5602 0.4019 0.044 Uiso 1 1 calc R . .
C16 C 0.1928(7) 0.5266(6) 0.2892(5) 0.0365(15) Uani 1 1 d . . .
H16 H 0.2776 0.4854 0.2630 0.044 Uiso 1 1 calc R . .
O2W O 0.3159(8) 0.5747(6) 0.5664(6) 0.100(3) Uani 1 1 d . . .
H3W H 0.2744 0.5932 0.6211 0.150 Uiso 1 1 d R . .
H4W H 0.3928 0.5296 0.5752 0.150 Uiso 1 1 d R . .
O1W O 0.4226(7) 0.3469(6) 0.6855(6) 0.096(2) Uani 1 1 d . . .
H2W H 0.4760 0.3356 0.6309 0.144 Uiso 1 1 d R . .
H1W H 0.3808 0.2823 0.7115 0.144 Uiso 1 1 d R . .

loop_
_atom_site_aniso_label
_atom_site_aniso_U_11
_atom_site_aniso_U_22
_atom_site_aniso_U_33
_atom_site_aniso_U_23
_atom_site_aniso_U_13
_atom_site_aniso_U_12
C1 0.024(3) 0.031(3) 0.030(3) -0.008(3) -0.002(2) -0.004(3)
C2 0.023(3) 0.024(3) 0.033(3) -0.005(2) -0.002(2) -0.003(2)
C3 0.030(3) 0.028(3) 0.047(4) -0.009(3) 0.001(3) -0.001(3)
C4 0.041(4) 0.019(3) 0.047(4) -0.008(3) 0.009(3) -0.001(3)
C5 0.031(3) 0.026(3) 0.042(4) -0.009(3) -0.001(3) -0.005(3)
C6 0.027(4) 0.040(4) 0.065(5) -0.010(4) 0.011(3) 0.006(3)
C7 0.038(4) 0.024(3) 0.064(5) -0.003(3) 0.003(3) 0.000(3)
C8 0.047(4) 0.041(4) 0.048(4) -0.007(3) -0.004(3) -0.013(4)
C9 0.067(6) 0.057(5) 0.066(5) -0.002(4) 0.001(4) -0.035(5)
C10 0.024(3) 0.032(3) 0.024(3) -0.007(2) -0.003(2) -0.007(3)
C11 0.032(3) 0.020(3) 0.029(3) -0.007(2) -0.007(2) -0.004(2)
C17 0.040(4) 0.044(4) 0.043(4) -0.015(3) -0.002(3) -0.010(3)
C18 0.071(5) 0.055(5) 0.042(4) -0.021(4) -0.003(4) -0.016(4)
C19 0.032(4) 0.039(4) 0.050(4) -0.008(3) -0.010(3) -0.010(3)
C20 0.027(4) 0.056(5) 0.061(5) -0.012(4) -0.008(3) -0.018(3)
C21 0.021(3) 0.064(5) 0.064(5) -0.028(4) -0.009(3) -0.004(3)
C22 0.023(3) 0.049(4) 0.056(4) -0.014(3) -0.016(3) 0.008(3)
C23 0.026(3) 0.030(3) 0.035(3) -0.017(3) -0.009(3) 0.003(3)
C24 0.034(3) 0.021(3) 0.036(3) -0.012(2) -0.014(3) 0.003(2)
C25 0.042(4) 0.037(4) 0.053(4) -0.003(3) -0.025(3) 0.002(3)
C26 0.066(5) 0.028(4) 0.060(5) 0.005(3) -0.030(4) -0.006(4)
C27 0.047(4) 0.039(4) 0.051(4) -0.003(3) -0.004(3) -0.013(3)
C28 0.032(4) 0.032(4) 0.048(4) -0.002(3) -0.007(3) -0.006(3)
Eu1 0.01894(17) 0.02003(18) 0.03175(18) -0.00904(12) -0.00464(11) -0.00045(11)
N1 0.035(3) 0.035(3) 0.048(3) -0.011(3) 0.005(2) -0.007(3)
N2 0.042(3) 0.034(3) 0.036(3) -0.011(2) -0.009(2) -0.007(3)
N3 0.025(3) 0.026(3) 0.040(3) -0.015(2) -0.006(2) -0.002(2)
N4 0.026(3) 0.021(3) 0.039(3) -0.011(2) -0.003(2) -0.001(2)
N5 0.041(3) 0.031(3) 0.047(3) -0.019(3) -0.018(3) 0.006(3)
O1 0.024(2) 0.030(2) 0.047(3) -0.004(2) -0.0016(19) -0.0043(18)
O2 0.025(2) 0.024(2) 0.042(2) -0.0074(18) -0.0014(18) -0.0043(18)
O3 0.059(4) 0.039(3) 0.103(5) -0.019(3) -0.001(3) -0.010(3)
O4 0.033(2) 0.043(3) 0.037(2) -0.018(2) -0.0107(19) 0.006(2)
O5 0.033(2) 0.030(2) 0.035(2) -0.0094(18) -0.0150(19) -0.0006(19)
O6 0.048(3) 0.085(4) 0.068(4) -0.049(3) -0.005(3) 0.010(3)
O7 0.037(3) 0.030(2) 0.053(3) -0.020(2) -0.008(2) -0.005(2)
O8 0.029(2) 0.049(3) 0.046(3) -0.024(2) -0.008(2) -0.001(2)
O9 0.073(4) 0.062(4) 0.087(4) -0.057(3) -0.024(3) 0.004(3)
C12 0.030(3) 0.034(3) 0.037(3) -0.013(3) -0.013(3) -0.003(3)
C13 0.027(3) 0.041(4) 0.037(3) -0.016(3) 0.000(3) -0.002(3)
C14 0.036(3) 0.027(3) 0.028(3) -0.010(2) -0.005(3) -0.006(3)
C15 0.039(4) 0.043(4) 0.034(3) -0.013(3) -0.019(3) 0.001(3)
C16 0.031(3) 0.038(4) 0.039(4) -0.015(3) -0.010(3) 0.008(3)
O2W 0.112(6) 0.075(5) 0.130(6) -0.016(4) -0.078(5) -0.002(4)
O1W 0.095(5) 0.062(4) 0.107(6) -0.010(4) -0.001(4) 0.002(4)

loop_
_atom_type_symbol
_atom_type_description
_atom_type_scat_dispersion_real
_atom_type_scat_dispersion_imag
_atom_type_scat_source
C C 0.0033 0.0016 'International Tables Vol C Tables 4.2.6.8 and 6.1.1.4'
H H 0.0000 0.0000 'International Tables Vol C Tables 4.2.6.8 and 6.1.1.4'
Eu Eu -0.1578 3.6682 'International Tables Vol C Tables 4.2.6.8 and 6.1.1.4'
N N 0.0061 0.0033 'International Tables Vol C Tables 4.2.6.8 and 6.1.1.4'
O O 0.0106 0.0060 'International Tables Vol C Tables 4.2.6.8 and 6.1.1.4'

loop_
_geom_angle_atom_site_label_1
_geom_angle_atom_site_label_2
_geom_angle_atom_site_label_3
_geom_angle
_geom_angle_site_symmetry_1
_geom_angle_site_symmetry_3
O1 C1 O2 124.2(5) . .
O1 C1 C2 118.3(5) . .
O2 C1 C2 117.5(5) . .
C3 C2 C7 116.7(5) . .
C3 C2 C1 120.7(5) . .
C7 C2 C1 122.5(5) . .
C4 C3 C2 122.6(6) . .
C4 C3 H3 118.7 . .
C2 C3 H3 118.7 . .
C5 C4 C3 119.4(6) . .
C5 C4 H4 120.3 . .
C3 C4 H4 120.3 . .
C4 C5 C6 118.4(6) . .
C4 C5 N1 124.0(6) . .
C6 C5 N1 117.5(6) . .
C7 C6 C5 121.9(6) . .
C7 C6 H6 119.1 . .
C5 C6 H6 119.1 . .
C6 C7 C2 120.6(6) . .
C6 C7 H7 119.7 . .
C2 C7 H7 119.7 . .
O3 C8 N1 123.4(7) . .
O3 C8 C9 122.5(7) . .
N1 C8 C9 114.2(7) . .
C8 C9 H9A 109.5 . .
C8 C9 H9B 109.5 . .
H9A C9 H9B 109.5 . .
C8 C9 H9C 109.5 . .
H9A C9 H9C 109.5 . .
H9B C9 H9C 109.5 . .
O4 C10 O5 119.8(5) . .
O4 C10 C11 119.1(5) . .
O5 C10 C11 121.0(5) . .
C16 C11 C12 118.5(6) . .
C16 C11 C10 119.0(5) . .
C12 C11 C10 122.5(5) . .
O6 C17 N2 122.4(7) . .
O6 C17 C18 121.1(7) . .
N2 C17 C18 116.5(7) . .
C17 C18 H18A 109.5 . .
C17 C18 H18B 109.5 . .
H18A C18 H18B 109.5 . .
C17 C18 H18C 109.5 . .
H18A C18 H18C 109.5 . .
H18B C18 H18C 109.5 . .
N3 C19 C20 123.4(6) . .
N3 C19 H19 118.3 . .
C20 C19 H19 118.3 . .
C21 C20 C19 118.9(6) . .
C21 C20 H20 120.5 . .
C19 C20 H20 120.5 . .
C22 C21 C20 118.8(6) . .
C22 C21 H21 120.6 . .
C20 C21 H21 120.6 . .
C21 C22 C23 119.7(7) . .
C21 C22 H22 120.1 . .
C23 C22 H22 120.1 . .
N3 C23 C22 120.9(6) . .
N3 C23 C24 117.6(5) . .
C22 C23 C24 121.5(6) . .
N4 C24 C25 122.2(6) . .
N4 C24 C23 115.4(5) . .
C25 C24 C23 122.4(6) . .
C26 C25 C24 118.6(6) . .
C26 C25 H25 120.7 . .
C24 C25 H25 120.7 . .
C25 C26 C27 120.7(6) . .
C25 C26 H26 119.6 . .
C27 C26 H26 119.6 . .
C26 C27 C28 117.6(6) . .
C26 C27 H27 121.2 . .
C28 C27 H27 121.2 . .
N4 C28 C27 123.6(6) . .
N4 C28 H28 118.2 . .
C27 C28 H28 118.2 . .
O2 Eu1 O5 78.65(14) 2_565 2_565
O2 Eu1 O1 137.47(14) 2_565 .
O5 Eu1 O1 71.59(14) 2_565 .
O2 Eu1 O4 83.27(14) 2_565 .
O5 Eu1 O4 127.22(15) 2_565 .
O1 Eu1 O4 91.08(15) . .
O2 Eu1 O8 124.03(14) 2_565 .
O5 Eu1 O8 89.24(14) 2_565 .
O1 Eu1 O8 85.78(16) . .
O4 Eu1 O8 140.16(14) . .
O2 Eu1 O7 73.97(14) 2_565 .
O5 Eu1 O7 72.44(14) 2_565 .
O1 Eu1 O7 122.38(15) . .
O4 Eu1 O7 146.41(15) . .
O8 Eu1 O7 50.44(14) . .
O2 Eu1 N4 81.06(14) 2_565 .
O5 Eu1 N4 141.68(14) 2_565 .
O1 Eu1 N4 139.86(14) . .
O4 Eu1 N4 81.61(15) . .
O8 Eu1 N4 75.80(15) . .
O7 Eu1 N4 70.86(15) . .
O2 Eu1 N3 135.90(14) 2_565 .
O5 Eu1 N3 145.44(15) 2_565 .
O1 Eu1 N3 78.71(14) . .
O4 Eu1 N3 69.42(15) . .
O8 Eu1 N3 71.02(14) . .
O7 Eu1 N3 111.20(14) . .
N4 Eu1 N3 61.71(15) . .
O2 Eu1 O5 68.45(13) 2_565 .
O5 Eu1 O5 76.91(14) 2_565 .
O1 Eu1 O5 75.60(14) . .
O4 Eu1 O5 50.36(13) . .
O8 Eu1 O5 159.50(14) . .
O7 Eu1 O5 135.16(13) . .
N4 Eu1 O5 124.24(14) . .
N3 Eu1 O5 112.67(13) . .
O2 Eu1 Eu1 68.53(10) 2_565 2_565
O5 Eu1 Eu1 41.06(10) 2_565 2_565
O1 Eu1 Eu1 69.05(10) . 2_565
O4 Eu1 Eu1 86.19(10) . 2_565
O8 Eu1 Eu1 128.58(10) . 2_565
O7 Eu1 Eu1 107.26(10) . 2_565
N4 Eu1 Eu1 148.35(11) . 2_565
N3 Eu1 Eu1 139.03(10) . 2_565
O5 Eu1 Eu1 35.85(8) . 2_565
C8 N1 C5 128.5(6) . .
C8 N1 H1 115.8 . .
C5 N1 H1 115.8 . .
C17 N2 C14 129.3(6) . .
C17 N2 H2 115.3 . .
C14 N2 H2 115.3 . .
C23 N3 C19 118.1(5) . .
C23 N3 Eu1 122.0(4) . .
C19 N3 Eu1 119.9(4) . .
C28 N4 C24 117.3(5) . .
C28 N4 Eu1 119.6(4) . .
C24 N4 Eu1 123.1(4) . .
O9 N5 O7 122.5(6) . .
O9 N5 O8 121.6(6) . .
O7 N5 O8 115.9(5) . .
C1 O1 Eu1 138.2(4) . .
C1 O2 Eu1 139.7(4) . 2_565
C10 O4 Eu1 100.7(3) . .
C10 O5 Eu1 168.2(4) . 2_565
C10 O5 Eu1 88.4(3) . .
Eu1 O5 Eu1 103.09(14) 2_565 .
N5 O7 Eu1 95.4(3) . .
N5 O8 Eu1 98.3(3) . .
C11 C12 C13 121.3(5) . .
C11 C12 H12 119.3 . .
C13 C12 H12 119.3 . .
C14 C13 C12 119.8(6) . .
C14 C13 H13 120.1 . .
C12 C13 H13 120.1 . .
C15 C14 C13 119.0(6) . .
C15 C14 N2 116.7(5) . .
C13 C14 N2 124.2(6) . .
C16 C15 C14 120.7(6) . .
C16 C15 H15 119.6 . .
C14 C15 H15 119.6 . .
C11 C16 C15 120.7(6) . .
C11 C16 H16 119.6 . .
C15 C16 H16 119.6 . .
H3W O2W H4W 107.7 . .
H2W O1W H1W 108.3 . .

loop_
_geom_bond_atom_site_label_1
_geom_bond_atom_site_label_2
_geom_bond_distance
_geom_bond_site_symmetry_2
C1 O1 1.268(7) .
C1 O2 1.274(7) .
C1 C2 1.485(8) .
C2 C3 1.387(8) .
C2 C7 1.396(9) .
C3 C4 1.383(9) .
C3 H3 0.9300 .
C4 C5 1.371(9) .
C4 H4 0.9300 .
C5 C6 1.388(9) .
C5 N1 1.414(8) .
C6 C7 1.360(9) .
C6 H6 0.9300 .
C7 H7 0.9300 .
C8 O3 1.208(9) .
C8 N1 1.345(9) .
C8 C9 1.494(10) .
C9 H9A 0.9600 .
C9 H9B 0.9600 .
C9 H9C 0.9600 .
C10 O4 1.247(7) .
C10 O5 1.271(7) .
C10 C11 1.493(8) .
C11 C16 1.376(8) .
C11 C12 1.379(8) .
C17 O6 1.224(9) .
C17 N2 1.342(9) .
C17 C18 1.493(10) .
C18 H18A 0.9600 .
C18 H18B 0.9600 .
C18 H18C 0.9600 .
C19 N3 1.330(8) .
C19 C20 1.363(9) .
C19 H19 0.9300 .
C20 C21 1.359(10) .
C20 H20 0.9300 .
C21 C22 1.350(10) .
C21 H21 0.9300 .
C22 C23 1.405(8) .
C22 H22 0.9300 .
C23 N3 1.320(7) .
C23 C24 1.492(8) .
C24 N4 1.349(7) .
C24 C25 1.390(8) .
C25 C26 1.365(10) .
C25 H25 0.9300 .
C26 C27 1.366(10) .
C26 H26 0.9300 .
C27 C28 1.382(9) .
C27 H27 0.9300 .
C28 N4 1.345(8) .
C28 H28 0.9300 .
Eu1 O2 2.363(4) 2_565
Eu1 O5 2.381(4) 2_565
Eu1 O1 2.381(4) .
Eu1 O4 2.425(4) .
Eu1 O8 2.487(4) .
Eu1 O7 2.556(4) .
Eu1 N4 2.601(5) .
Eu1 N3 2.631(5) .
Eu1 O5 2.670(4) .
Eu1 Eu1 3.9593(8) 2_565
N1 H1 0.8600 .
N2 C14 1.402(8) .
N2 H2 0.8600 .
N5 O9 1.205(7) .
N5 O7 1.259(7) .
N5 O8 1.277(7) .
O2 Eu1 2.363(4) 2_565
O5 Eu1 2.381(4) 2_565
C12 C13 1.383(8) .
C12 H12 0.9300 .
C13 C14 1.382(8) .
C13 H13 0.9300 .
C14 C15 1.380(9) .
C15 C16 1.378(9) .
C15 H15 0.9300 .
C16 H16 0.9300 .
O2W H3W 0.8512 .
O2W H4W 0.8512 .
O1W H2W 0.8592 .
O1W H1W 0.8596 .

loop_
_geom_torsion_atom_site_label_1
_geom_torsion_atom_site_label_2
_geom_torsion_atom_site_label_3
_geom_torsion_atom_site_label_4
_geom_torsion
_geom_torsion_site_symmetry_1
_geom_torsion_site_symmetry_2
_geom_torsion_site_symmetry_3
_geom_torsion_site_symmetry_4
O1 C1 C2 C3 -170.3(6) . . . .
O2 C1 C2 C3 8.9(9) . . . .
O1 C1 C2 C7 6.6(9) . . . .
O2 C1 C2 C7 -174.2(6) . . . .
C7 C2 C3 C4 -3.5(10) . . . .
C1 C2 C3 C4 173.5(6) . . . .
C2 C3 C4 C5 -0.1(11) . . . .
C3 C4 C5 C6 5.5(11) . . . .
C3 C4 C5 N1 -177.3(6) . . . .
C4 C5 C6 C7 -7.3(12) . . . .
N1 C5 C6 C7 175.3(7) . . . .
C5 C6 C7 C2 3.6(12) . . . .
C3 C2 C7 C6 1.8(11) . . . .
C1 C2 C7 C6 -175.2(7) . . . .
O4 C10 C11 C16 26.8(8) . . . .
O5 C10 C11 C16 -154.2(6) . . . .
O4 C10 C11 C12 -152.6(6) . . . .
O5 C10 C11 C12 26.4(8) . . . .
N3 C19 C20 C21 1.2(11) . . . .
C19 C20 C21 C22 -2.0(11) . . . .
C20 C21 C22 C23 0.9(11) . . . .
C21 C22 C23 N3 1.2(10) . . . .
C21 C22 C23 C24 -179.6(6) . . . .
N3 C23 C24 N4 1.9(8) . . . .
C22 C23 C24 N4 -177.3(6) . . . .
N3 C23 C24 C25 179.9(6) . . . .
C22 C23 C24 C25 0.7(9) . . . .
N4 C24 C25 C26 0.1(10) . . . .
C23 C24 C25 C26 -177.8(6) . . . .
C24 C25 C26 C27 0.8(12) . . . .
C25 C26 C27 C28 -0.1(12) . . . .
C26 C27 C28 N4 -1.6(12) . . . .
O3 C8 N1 C5 -7.1(12) . . . .
C9 C8 N1 C5 172.3(7) . . . .
C4 C5 N1 C8 14.4(11) . . . .
C6 C5 N1 C8 -168.4(7) . . . .
O6 C17 N2 C14 0.9(11) . . . .
C18 C17 N2 C14 -177.3(6) . . . .
C22 C23 N3 C19 -2.1(9) . . . .
C24 C23 N3 C19 178.7(5) . . . .
C22 C23 N3 Eu1 -179.1(4) . . . .
C24 C23 N3 Eu1 1.7(7) . . . .
C20 C19 N3 C23 0.9(10) . . . .
C20 C19 N3 Eu1 178.0(6) . . . .
O2 Eu1 N3 C23 33.2(5) 2_565 . . .
O5 Eu1 N3 C23 -144.9(4) 2_565 . . .
O1 Eu1 N3 C23 -175.9(5) . . . .
O4 Eu1 N3 C23 88.6(5) . . . .
O8 Eu1 N3 C23 -86.5(4) . . . .
O7 Eu1 N3 C23 -55.3(5) . . . .
N4 Eu1 N3 C23 -2.8(4) . . . .
O5 Eu1 N3 C23 115.1(4) . . . .
Eu1 Eu1 N3 C23 145.9(4) 2_565 . . .
O2 Eu1 N3 C19 -143.8(4) 2_565 . . .
O5 Eu1 N3 C19 38.1(6) 2_565 . . .
O1 Eu1 N3 C19 7.2(5) . . . .
O4 Eu1 N3 C19 -88.3(5) . . . .
O8 Eu1 N3 C19 96.5(5) . . . .
O7 Eu1 N3 C19 127.7(5) . . . .
N4 Eu1 N3 C19 -179.8(5) . . . .
O5 Eu1 N3 C19 -61.9(5) . . . .
Eu1 Eu1 N3 C19 -31.0(5) 2_565 . . .
C27 C28 N4 C24 2.4(10) . . . .
C27 C28 N4 Eu1 -176.5(6) . . . .
C25 C24 N4 C28 -1.6(9) . . . .
C23 C24 N4 C28 176.4(5) . . . .
C25 C24 N4 Eu1 177.3(5) . . . .
C23 C24 N4 Eu1 -4.7(7) . . . .
O2 Eu1 N4 C28 27.3(5) 2_565 . . .
O5 Eu1 N4 C28 -31.4(6) 2_565 . . .
O1 Eu1 N4 C28 -166.7(4) . . . .
O4 Eu1 N4 C28 111.7(5) . . . .
O8 Eu1 N4 C28 -101.4(5) . . . .
O7 Eu1 N4 C28 -48.8(5) . . . .
N3 Eu1 N4 C28 -177.2(5) . . . .
O5 Eu1 N4 C28 83.4(5) . . . .
Eu1 Eu1 N4 C28 43.3(6) 2_565 . . .
O2 Eu1 N4 C24 -151.6(5) 2_565 . . .
O5 Eu1 N4 C24 149.8(4) 2_565 . . .
O1 Eu1 N4 C24 14.5(6) . . . .
O4 Eu1 N4 C24 -67.1(4) . . . .
O8 Eu1 N4 C24 79.8(4) . . . .
O7 Eu1 N4 C24 132.4(5) . . . .
N3 Eu1 N4 C24 3.9(4) . . . .
O5 Eu1 N4 C24 -95.4(4) . . . .
Eu1 Eu1 N4 C24 -135.6(4) 2_565 . . .
O2 C1 O1 Eu1 2.4(10) . . . .
C2 C1 O1 Eu1 -178.4(4) . . . .
O2 Eu1 O1 C1 -8.8(7) 2_565 . . .
O5 Eu1 O1 C1 39.2(6) 2_565 . . .
O4 Eu1 O1 C1 -90.0(6) . . . .
O8 Eu1 O1 C1 129.8(6) . . . .
O7 Eu1 O1 C1 93.2(6) . . . .
N4 Eu1 O1 C1 -168.2(5) . . . .
N3 Eu1 O1 C1 -158.8(6) . . . .
O5 Eu1 O1 C1 -41.6(6) . . . .
Eu1 Eu1 O1 C1 -4.5(6) 2_565 . . .
O1 C1 O2 Eu1 5.4(10) . . . 2_565
C2 C1 O2 Eu1 -173.7(4) . . . 2_565
O5 C10 O4 Eu1 -8.9(6) . . . .
C11 C10 O4 Eu1 170.1(4) . . . .
O2 Eu1 O4 C10 -62.8(3) 2_565 . . .
O5 Eu1 O4 C10 7.4(4) 2_565 . . .
O1 Eu1 O4 C10 74.9(4) . . . .
O8 Eu1 O4 C10 159.6(3) . . . .
O7 Eu1 O4 C10 -109.9(4) . . . .
N4 Eu1 O4 C10 -144.7(4) . . . .
N3 Eu1 O4 C10 152.5(4) . . . .
O5 Eu1 O4 C10 4.7(3) . . . .
Eu1 Eu1 O4 C10 6.0(3) 2_565 . . .
O4 C10 O5 Eu1 176.5(15) . . . 2_565
C11 C10 O5 Eu1 -2(2) . . . 2_565
O4 C10 O5 Eu1 7.9(5) . . . .
C11 C10 O5 Eu1 -171.1(5) . . . .
O2 Eu1 O5 C10 94.8(3) 2_565 . . .
O5 Eu1 O5 C10 177.6(4) 2_565 . . .
O1 Eu1 O5 C10 -108.3(3) . . . .
O4 Eu1 O5 C10 -4.6(3) . . . .
O8 Eu1 O5 C10 -133.7(4) . . . .
O7 Eu1 O5 C10 129.9(3) . . . .
N4 Eu1 O5 C10 32.9(4) . . . .
N3 Eu1 O5 C10 -37.4(3) . . . .
Eu1 Eu1 O5 C10 177.6(4) 2_565 . . .
O2 Eu1 O5 Eu1 -82.80(16) 2_565 . . 2_565
O5 Eu1 O5 Eu1 0.0 2_565 . . 2_565
O1 Eu1 O5 Eu1 74.04(15) . . . 2_565
O4 Eu1 O5 Eu1 177.8(2) . . . 2_565
O8 Eu1 O5 Eu1 48.6(4) . . . 2_565
O7 Eu1 O5 Eu1 -47.7(2) . . . 2_565
N4 Eu1 O5 Eu1 -144.70(15) . . . 2_565
N3 Eu1 O5 Eu1 145.00(15) . . . 2_565
O9 N5 O7 Eu1 179.1(6) . . . .
O8 N5 O7 Eu1 -0.3(5) . . . .
O2 Eu1 O7 N5 -172.9(4) 2_565 . . .
O5 Eu1 O7 N5 104.3(4) 2_565 . . .
O1 Eu1 O7 N5 50.6(4) . . . .
O4 Eu1 O7 N5 -123.6(4) . . . .
O8 Eu1 O7 N5 0.2(3) . . . .
N4 Eu1 O7 N5 -87.0(3) . . . .
N3 Eu1 O7 N5 -39.2(4) . . . .
O5 Eu1 O7 N5 153.3(3) . . . .
Eu1 Eu1 O7 N5 126.4(3) 2_565 . . .
O9 N5 O8 Eu1 -179.1(5) . . . .
O7 N5 O8 Eu1 0.3(5) . . . .
O2 Eu1 O8 N5 7.9(4) 2_565 . . .
O5 Eu1 O8 N5 -67.8(3) 2_565 . . .
O1 Eu1 O8 N5 -139.4(3) . . . .
O4 Eu1 O8 N5 134.0(3) . . . .
O7 Eu1 O8 N5 -0.2(3) . . . .
N4 Eu1 O8 N5 76.5(3) . . . .
N3 Eu1 O8 N5 141.1(4) . . . .
O5 Eu1 O8 N5 -114.8(4) . . . .
Eu1 Eu1 O8 N5 -80.6(4) 2_565 . . .
C16 C11 C12 C13 -0.7(9) . . . .
C10 C11 C12 C13 178.6(5) . . . .
C11 C12 C13 C14 0.3(9) . . . .
C12 C13 C14 C15 0.4(9) . . . .
C12 C13 C14 N2 -178.9(6) . . . .
C17 N2 C14 C15 170.9(6) . . . .
C17 N2 C14 C13 -9.8(10) . . . .
C13 C14 C15 C16 -0.7(10) . . . .
N2 C14 C15 C16 178.6(6) . . . .
C12 C11 C16 C15 0.4(10) . . . .
C10 C11 C16 C15 -178.9(6) . . . .
C14 C15 C16 C11 0.3(10) . . . .
